data_7022869
loop_
_publ_author_name
'Johnson, Magnus T.'
'D\<zoli\'c, Zoran'
'Cetina, Mario'
'Lahtinen, Manu'
'Ahlquist, M\%arten S G'
'Rissanen, Kari'
'\"Ohrstr\"om, Lars'
'Wendt, Ola F.'

_publ_section_title
;
 Preparation of potentially porous, chiral organometallic materials
 through spontaneous resolution of pincer palladium conformers.
;
_journal_issue 23
_journal_name_full 'Dalton transactions (Cambridge, England : 2003)'
_journal_page_first 8484
_journal_page_last 8491
_journal_paper_doi 10.1039/c3dt50190f
_journal_volume 42
_journal_year 2013
_chemical_compound_source 'synthesis as described'
_chemical_formula_moiety 'C24 H43 Br P2 Pd'
_chemical_formula_sum 'C24 H43 Br P2 Pd'
_chemical_formula_weight 579.83
_chemical_melting_point xxx:xxx
_chemical_name_systematic
;
?
;
_space_group_IT_number 178
_symmetry_cell_setting hexagonal
_symmetry_Int_Tables_number 178
_symmetry_space_group_name_Hall 'P 61 2 (0 0 5)'
_symmetry_space_group_name_H-M 'P 61 2 2'
_atom_sites_solution_hydrogens geom
_atom_sites_solution_primary direct
_atom_sites_solution_secondary difmap
_audit_creation_date 2010-09-24T20:15:22-00:00
_audit_creation_method 'WinGX routine CIF_UPDATE'
_cell_angle_alpha 90
_cell_angle_beta 90
_cell_angle_gamma 120
_cell_formula_units_Z 6
_cell_length_a 16.4782(2)
_cell_length_b 16.4782(2)
_cell_length_c 19.2576(3)
_cell_measurement_reflns_used 3840
_cell_measurement_temperature 123.0(1)
_cell_measurement_theta_max 28.283
_cell_measurement_theta_min 0.407
_cell_volume 4528.48(10)
_computing_cell_refinement 'HKL Scalepack (Otwinowski & Minor, 1997)'
_computing_data_collection 'COLLECT (Hooft, 1998)'
_computing_data_reduction 'HKL Denzo and Scalepack (Otwinowski & Minor, 1997)'
_computing_molecular_graphics 'MERCURY (Macrae et al., 2006)'
_computing_publication_material 'WinGX publication routines (Farrugia, 1999)'
_computing_structure_refinement 'SHELXL-97 (Sheldrick, 2008)'
_computing_structure_solution 'SIR97 (Altomare et al., 1999)'
_diffrn_ambient_temperature 123.0(1)
_diffrn_detector 'CCD plate'
_diffrn_detector_area_resol_mean 9
_diffrn_measured_fraction_theta_full 0.999
_diffrn_measured_fraction_theta_max 0.999
_diffrn_measurement_device '95mm CCD camera on \k-goniostat'
_diffrn_measurement_device_type 'Bruker-Nonius Kappa Apex II Diffractometer'
_diffrn_measurement_method 'CCD rotation images, thick slices'
_diffrn_radiation_monochromator 'horizonally mounted graphite crystal'
_diffrn_radiation_probe x-ray
_diffrn_radiation_type MoK\a
_diffrn_radiation_wavelength 0.71073
_diffrn_reflns_av_R_equivalents 0.0424
_diffrn_reflns_av_unetI/netI 0.0299
_diffrn_reflns_limit_h_max 19
_diffrn_reflns_limit_h_min -16
_diffrn_reflns_limit_k_max 18
_diffrn_reflns_limit_k_min -19
_diffrn_reflns_limit_l_max 22
_diffrn_reflns_limit_l_min -14
_diffrn_reflns_number 20617
_diffrn_reflns_theta_full 25
_diffrn_reflns_theta_max 25
_diffrn_reflns_theta_min 1.78
_diffrn_source 'Enraf Nonius FR590'
_exptl_absorpt_coefficient_mu 2.051
_exptl_absorpt_correction_T_max 0.7457
_exptl_absorpt_correction_T_min 0.6405
_exptl_absorpt_correction_type multi-scan
_exptl_absorpt_process_details
;
Sheldrick, G. M. SADABS 2008/2; University of G\"ottingen: G\"ottingen,
Germany, 2008.
;
_exptl_crystal_colour colourless
_exptl_crystal_density_diffrn 1.276
_exptl_crystal_density_method 'not measured'
_exptl_crystal_description block
_exptl_crystal_F_000 1788
_exptl_crystal_size_max 0.35
_exptl_crystal_size_mid 0.35
_exptl_crystal_size_min 0.25
_refine_diff_density_max 0.510
_refine_diff_density_min -0.298
_refine_diff_density_rms 0.092
_refine_ls_abs_structure_details 'Flack H D (1983), Acta Cryst. A39, 876-881'
_refine_ls_abs_structure_Flack 0.064(15)
_refine_ls_extinction_method none
_refine_ls_goodness_of_fit_ref 1.006
_refine_ls_hydrogen_treatment constr
_refine_ls_matrix_type full
_refine_ls_number_parameters 135
_refine_ls_number_reflns 2670
_refine_ls_number_restraints 0
_refine_ls_restrained_S_all 1.006
_refine_ls_R_factor_all 0.0293
_refine_ls_R_factor_gt 0.0258
_refine_ls_shift/su_max 0.001
_refine_ls_shift/su_mean 0
_refine_ls_structure_factor_coef Fsqd
_refine_ls_weighting_details 'calc w=1/[\s^2^(Fo^2^)+(0.0746P)^2^+2.2262P] where P=(Fo^2^+2Fc^2^)/3'
_refine_ls_weighting_scheme calc
_refine_ls_wR_factor_gt 0.0881
_refine_ls_wR_factor_ref 0.0969
_reflns_number_gt 2509
_reflns_number_total 2670
_reflns_threshold_expression >2\s(I)
_cod_data_source_file c3dt50190f.txt
_cod_data_source_block 5.Hex-2
_cod_original_sg_symbol_Hall 'P 61 2 (00-1)'
_cod_database_code 7022869

loop_
_symmetry_equiv_pos_as_xyz
'x, y, z'
'-x, -y, z+1/2'
'-y, x-y, z+1/3'
'-x+y, -x, z+2/3'
'x-y, x, z+1/6'
'y, -x+y, z+5/6'
'x-y, -y, -z'
'-x, -x+y, -z+2/3'
'y, x, -z+1/3'
'-y, -x, -z+5/6'
'x, x-y, -z+1/6'
'-x+y, y, -z+1/2'

loop_
_atom_site_label
_atom_site_type_symbol
_atom_site_fract_x
_atom_site_fract_y
_atom_site_fract_z
_atom_site_U_iso_or_equiv
_atom_site_adp_type
_atom_site_occupancy
_atom_site_symmetry_multiplicity
_atom_site_calc_flag
_atom_site_refinement_flags
Pd1 Pd 0.586116(14) 0.17223(3) 0.75 0.02031(14) Uani 1 2 d S
Br1 Br 0.497671(19) -0.00466(4) 0.75 0.03058(18) Uani 1 2 d S
P1 P 0.72456(8) 0.19351(7) 0.70344(5) 0.0211(2) Uani 1 1 d .
C1 C 0.65707(18) 0.3141(4) 0.75 0.0240(12) Uani 1 2 d S
C2 C 0.7405(3) 0.3652(3) 0.7117(2) 0.0239(9) Uani 1 1 d .
C3 C 0.7902(3) 0.4631(3) 0.7129(2) 0.0283(10) Uani 1 1 d .
H3 H 0.8477 0.4966 0.6883 0.034 Uiso 1 1 calc R
C4 C 0.75571(19) 0.5114(4) 0.75 0.0273(12) Uani 1 2 d S
H4 H 0.789 0.578 0.75 0.033 Uiso 1 2 calc SR
C5 C 0.7773(3) 0.3133(3) 0.6690(2) 0.0242(9) Uani 1 1 d .
H5A H 0.8464 0.345 0.6724 0.029 Uiso 1 1 calc R
H5B H 0.76 0.3118 0.6196 0.029 Uiso 1 1 calc R
C6 C 0.7214(3) 0.1219(3) 0.6263(2) 0.0261(9) Uani 1 1 d .
C7 C 0.6381(3) 0.1099(3) 0.5823(2) 0.0335(10) Uani 1 1 d .
H7A H 0.6474 0.1717 0.5699 0.05 Uiso 1 1 calc R
H7B H 0.58 0.0753 0.6091 0.05 Uiso 1 1 calc R
H7C H 0.6337 0.075 0.5399 0.05 Uiso 1 1 calc R
C8 C 0.7023(3) 0.0243(3) 0.6481(2) 0.0317(11) Uani 1 1 d .
H8A H 0.6503 -0.003 0.6813 0.048 Uiso 1 1 calc R
H8B H 0.7586 0.0297 0.6698 0.048 Uiso 1 1 calc R
H8C H 0.6858 -0.0161 0.6071 0.048 Uiso 1 1 calc R
C9 C 0.8103(3) 0.1703(3) 0.5824(2) 0.0299(9) Uani 1 1 d .
H9A H 0.8023 0.133 0.5406 0.045 Uiso 1 1 calc R
H9B H 0.8634 0.1762 0.6095 0.045 Uiso 1 1 calc R
H9C H 0.8225 0.2328 0.569 0.045 Uiso 1 1 calc R
C10 C 0.8079(3) 0.1991(3) 0.7722(2) 0.0279(9) Uani 1 1 d .
C11 C 0.8271(4) 0.2815(4) 0.8212(2) 0.0364(11) Uani 1 1 d .
H11A H 0.7675 0.2731 0.8386 0.055 Uiso 1 1 calc R
H11B H 0.8602 0.3407 0.7955 0.055 Uiso 1 1 calc R
H11C H 0.8657 0.2828 0.8604 0.055 Uiso 1 1 calc R
C12 C 0.7604(4) 0.1081(3) 0.8144(2) 0.0342(11) Uani 1 1 d .
H12A H 0.8017 0.112 0.8524 0.051 Uiso 1 1 calc R
H12B H 0.7478 0.0552 0.7842 0.051 Uiso 1 1 calc R
H12C H 0.7012 0.0988 0.8335 0.051 Uiso 1 1 calc R
C13 C 0.9018(3) 0.2161(4) 0.7432(3) 0.0402(12) Uani 1 1 d .
H13A H 0.9428 0.2203 0.7817 0.06 Uiso 1 1 calc R
H13B H 0.9318 0.2748 0.7168 0.06 Uiso 1 1 calc R
H13C H 0.8911 0.1641 0.7127 0.06 Uiso 1 1 calc R

loop_
_atom_site_aniso_label
_atom_site_aniso_U_11
_atom_site_aniso_U_22
_atom_site_aniso_U_33
_atom_site_aniso_U_23
_atom_site_aniso_U_13
_atom_site_aniso_U_12
Pd1 0.02227(19) 0.0156(2) 0.0209(2) 0 0.00377(17) 0.00780(12)
Br1 0.0305(3) 0.0165(3) 0.0401(4) 0 0.0109(2) 0.00825(14)
P1 0.0236(6) 0.0189(5) 0.0194(5) 0.0021(4) 0.0040(4) 0.0096(5)
C1 0.030(2) 0.021(3) 0.019(3) 0 0.002(2) 0.0104(14)
C2 0.030(2) 0.017(2) 0.021(2) 0.0028(18) -0.0006(17) 0.0087(19)
C3 0.031(2) 0.022(2) 0.024(2) 0.0038(19) 0.004(2) 0.0077(18)
C4 0.035(2) 0.017(3) 0.024(3) 0 0.002(3) 0.0083(13)
C5 0.028(2) 0.018(2) 0.024(2) 0.0038(17) 0.005(2) 0.0102(19)
C6 0.032(2) 0.022(2) 0.021(2) -0.0006(18) 0.0021(18) 0.0122(19)
C7 0.031(2) 0.036(2) 0.027(2) -0.006(2) 0.000(2) 0.012(2)
C8 0.039(3) 0.025(2) 0.030(3) -0.0017(19) 0.008(2) 0.015(2)
C9 0.033(2) 0.034(2) 0.026(2) 0.004(2) 0.007(2) 0.0195(19)
C10 0.025(2) 0.032(2) 0.026(2) 0.0030(19) 0.0008(19) 0.0133(18)
C11 0.043(3) 0.039(3) 0.024(2) -0.002(2) -0.006(2) 0.018(2)
C12 0.044(3) 0.036(3) 0.023(2) 0.008(2) 0.003(2) 0.020(2)
C13 0.030(2) 0.059(3) 0.033(3) 0.004(3) -0.004(2) 0.023(2)

loop_
_atom_type_symbol
_atom_type_description
_atom_type_scat_dispersion_real
_atom_type_scat_dispersion_imag
_atom_type_scat_source
C C 0.0033 0.0016 'International Tables Vol C Tables 4.2.6.8 and 6.1.1.4'
H H 0 0 'International Tables Vol C Tables 4.2.6.8 and 6.1.1.4'
P P 0.1023 0.0942 'International Tables Vol C Tables 4.2.6.8 and 6.1.1.4'
Br Br -0.2901 2.4595 'International Tables Vol C Tables 4.2.6.8 and 6.1.1.4'
Pd Pd -0.9988 1.0072 'International Tables Vol C Tables 4.2.6.8 and 6.1.1.4'

loop_
_geom_angle_atom_site_label_1
_geom_angle_atom_site_label_2
_geom_angle_atom_site_label_3
_geom_angle
_geom_angle_site_symmetry_1
_geom_angle_site_symmetry_3
C1 Pd1 P1 82.44(12) . .
C1 Pd1 P1 82.44(12) . 12_656
P1 Pd1 P1 164.89(6) . 12_656
C1 Pd1 Br1 180 . .
P1 Pd1 Br1 97.56(3) . .
P1 Pd1 Br1 97.56(3) 12_656 .
C5 P1 C6 103.78(19) . .
C5 P1 C10 105.1(2) . .
C6 P1 C10 112.22(19) . .
C5 P1 Pd1 101.77(15) . .
C6 P1 Pd1 119.72(15) . .
C10 P1 Pd1 112.13(14) . .
C2 C1 C2 117.7(5) . 12_656
C2 C1 Pd1 121.2(3) . .
C2 C1 Pd1 121.2(3) 12_656 .
C3 C2 C1 121.0(4) . .
C3 C2 C5 119.4(4) . .
C1 C2 C5 119.6(4) . .
C4 C3 C2 119.9(4) . .
C4 C3 H3 120 . .
C2 C3 H3 120 . .
C3 C4 C3 120.4(6) 12_656 .
C3 C4 H4 119.8 12_656 .
C3 C4 H4 119.8 . .
C2 C5 P1 107.6(3) . .
C2 C5 H5A 110.2 . .
P1 C5 H5A 110.2 . .
C2 C5 H5B 110.2 . .
P1 C5 H5B 110.2 . .
H5A C5 H5B 108.5 . .
C9 C6 C8 109.8(4) . .
C9 C6 C7 108.9(3) . .
C8 C6 C7 108.3(4) . .
C9 C6 P1 113.0(3) . .
C8 C6 P1 111.6(3) . .
C7 C6 P1 105.0(3) . .
C6 C7 H7A 109.5 . .
C6 C7 H7B 109.5 . .
H7A C7 H7B 109.5 . .
C6 C7 H7C 109.5 . .
H7A C7 H7C 109.5 . .
H7B C7 H7C 109.5 . .
C6 C8 H8A 109.5 . .
C6 C8 H8B 109.5 . .
H8A C8 H8B 109.5 . .
C6 C8 H8C 109.5 . .
H8A C8 H8C 109.5 . .
H8B C8 H8C 109.5 . .
C6 C9 H9A 109.5 . .
C6 C9 H9B 109.5 . .
H9A C9 H9B 109.5 . .
C6 C9 H9C 109.5 . .
H9A C9 H9C 109.5 . .
H9B C9 H9C 109.5 . .
C12 C10 C13 110.4(4) . .
C12 C10 C11 108.4(4) . .
C13 C10 C11 108.4(4) . .
C12 C10 P1 108.8(3) . .
C13 C10 P1 113.5(3) . .
C11 C10 P1 107.2(3) . .
C10 C11 H11A 109.5 . .
C10 C11 H11B 109.5 . .
H11A C11 H11B 109.5 . .
C10 C11 H11C 109.5 . .
H11A C11 H11C 109.5 . .
H11B C11 H11C 109.5 . .
C10 C12 H12A 109.5 . .
C10 C12 H12B 109.5 . .
H12A C12 H12B 109.5 . .
C10 C12 H12C 109.5 . .
H12A C12 H12C 109.5 . .
H12B C12 H12C 109.5 . .
C10 C13 H13A 109.5 . .
C10 C13 H13B 109.5 . .
H13A C13 H13B 109.5 . .
C10 C13 H13C 109.5 . .
H13A C13 H13C 109.5 . .
H13B C13 H13C 109.5 . .

loop_
_geom_bond_atom_site_label_1
_geom_bond_atom_site_label_2
_geom_bond_distance
_geom_bond_site_symmetry_2
Pd1 C1 2.025(5) .
Pd1 P1 2.3089(11) .
Pd1 P1 2.3089(11) 12_656
Pd1 Br1 2.5243(7) .
P1 C5 1.837(4) .
P1 C6 1.881(4) .
P1 C10 1.877(4) .
C1 C2 1.408(5) .
C1 C2 1.408(5) 12_656
C2 C3 1.398(6) .
C2 C5 1.516(6) .
C3 C4 1.385(5) .
C3 H3 0.95 .
C4 C3 1.385(5) 12_656
C4 H4 0.95 .
C5 H5A 0.99 .
C5 H5B 0.99 .
C6 C9 1.526(6) .
C6 C8 1.535(6) .
C6 C7 1.539(6) .
C7 H7A 0.98 .
C7 H7B 0.98 .
C7 H7C 0.98 .
C8 H8A 0.98 .
C8 H8B 0.98 .
C8 H8C 0.98 .
C9 H9A 0.98 .
C9 H9B 0.98 .
C9 H9C 0.98 .
C10 C12 1.532(6) .
C10 C13 1.533(6) .
C10 C11 1.551(7) .
C11 H11A 0.98 .
C11 H11B 0.98 .
C11 H11C 0.98 .
C12 H12A 0.98 .
C12 H12B 0.98 .
C12 H12C 0.98 .
C13 H13A 0.98 .
C13 H13B 0.98 .
C13 H13C 0.98 .

loop_
_geom_torsion_atom_site_label_1
_geom_torsion_atom_site_label_2
_geom_torsion_atom_site_label_3
_geom_torsion_atom_site_label_4
_geom_torsion
_geom_torsion_site_symmetry_1
_geom_torsion_site_symmetry_4
C1 Pd1 P1 C5 -21.43(14) . .
P1 Pd1 P1 C5 -21.43(14) 12_656 .
Br1 Pd1 P1 C5 158.57(14) . .
C1 Pd1 P1 C6 -134.94(16) . .
P1 Pd1 P1 C6 -134.94(16) 12_656 .
Br1 Pd1 P1 C6 45.06(16) . .
C1 Pd1 P1 C10 90.45(17) . .
P1 Pd1 P1 C10 90.45(17) 12_656 .
Br1 Pd1 P1 C10 -89.55(17) . .
P1 Pd1 C1 C2 14.6(2) . .
P1 Pd1 C1 C2 -165.4(2) 12_656 .
P1 Pd1 C1 C2 -165.4(2) . 12_656
P1 Pd1 C1 C2 14.6(2) 12_656 12_656
C2 C1 C2 C3 1.2(3) 12_656 .
Pd1 C1 C2 C3 -178.8(3) . .
C2 C1 C2 C5 -179.1(4) 12_656 .
Pd1 C1 C2 C5 0.9(4) . .
C1 C2 C3 C4 -2.5(6) . .
C5 C2 C3 C4 177.9(3) . .
C2 C3 C4 C3 1.2(3) . 12_656
C3 C2 C5 P1 159.0(3) . .
C1 C2 C5 P1 -20.6(4) . .
C6 P1 C5 C2 152.0(3) . .
C10 P1 C5 C2 -90.0(3) . .
Pd1 P1 C5 C2 27.1(3) . .
C5 P1 C6 C9 41.5(3) . .
C10 P1 C6 C9 -71.4(4) . .
Pd1 P1 C6 C9 154.0(2) . .
C5 P1 C6 C8 165.9(3) . .
C10 P1 C6 C8 52.9(4) . .
Pd1 P1 C6 C8 -81.7(3) . .
C5 P1 C6 C7 -77.1(3) . .
C10 P1 C6 C7 169.9(3) . .
Pd1 P1 C6 C7 35.4(3) . .
C5 P1 C10 C12 168.2(3) . .
C6 P1 C10 C12 -79.7(3) . .
Pd1 P1 C10 C12 58.4(3) . .
C5 P1 C10 C13 -68.5(4) . .
C6 P1 C10 C13 43.6(4) . .
Pd1 P1 C10 C13 -178.3(3) . .
C5 P1 C10 C11 51.2(3) . .
C6 P1 C10 C11 163.3(3) . .
Pd1 P1 C10 C11 -58.6(3) . .
